data_1545528
loop_
_publ_author_name
'Hansmann, Max M.'
'Ruiz, David A.'
'Liu, Liu (Leo)'
'Jazzar, Rodolphe'
'Bertrand, Guy'

_publ_section_title
;
 (Phosphanyl)phosphaketenes as building blocks for novel phosphorus
 heterocycles
;
_journal_issue 5
_journal_name_full 'Chem. Sci.'
_journal_page_first 3720
_journal_paper_doi 10.1039/C7SC00300E
_journal_volume 8
_journal_year 2017
_chemical_formula_moiety 'C45 H38 B F15 N2 O P2'
_chemical_formula_sum 'C45 H38 B F15 N2 O P2'
_chemical_formula_weight 980.52
_chemical_properties_physical ', Air-sensitive,Moisture-sensitive'
_space_group_crystal_system monoclinic
_space_group_IT_number 14
_space_group_name_Hall '-P 2yn'
_space_group_name_H-M_alt 'P 1 21/n 1'
_symmetry_space_group_name_Hall '-P 2yn'
_symmetry_space_group_name_H-M 'P 1 21/n 1'
_atom_sites_solution_hydrogens geom
_atom_sites_solution_primary direct
_audit_creation_date 2017-01-16
_audit_creation_method
;
Olex2 1.2
(compiled 2017.01.09 svn.r3372 for OlexSys, GUI svn.r5292)
;
_audit_update_record
;
2017-01-19 deposited with the CCDC.
2017-03-08 downloaded from the CCDC.
;
_cell_angle_alpha 90
_cell_angle_beta 99.559(5)
_cell_angle_gamma 90
_cell_formula_units_Z 4
_cell_length_a 14.0829(9)
_cell_length_b 20.6872(19)
_cell_length_c 15.9795(14)
_cell_measurement_reflns_used 3316
_cell_measurement_temperature 100
_cell_measurement_theta_max 25.35
_cell_measurement_theta_min 2.36
_cell_volume 4590.8(7)
_computing_cell_refinement 'SAINT v8.37A (Bruker, 2016)'
_computing_data_collection 'APEX2 v2014.9-0 (Bruker, 2014)'
_computing_data_reduction 'SAINT v8.37A (Bruker, 2016)'
_computing_molecular_graphics 'Olex2 (Dolomanov et al., 2009)'
_computing_publication_material 'Olex2 (Dolomanov et al., 2009)'
_computing_structure_refinement 'XL (Sheldrick, 2008)'
_computing_structure_solution 'ShelXT (Sheldrick, 2008)'
_diffrn_ambient_temperature 100
_diffrn_detector 'Bruker APEX-II CCD'
_diffrn_detector_area_resol_mean 7.9
_diffrn_detector_type 'CCD Area Detector'
_diffrn_measured_fraction_theta_full 0.996
_diffrn_measured_fraction_theta_max 0.996
_diffrn_measurement_device 'Kappa Four-Circle Diffractometer'
_diffrn_measurement_device_type 'Bruker APEX-II CCD'
_diffrn_measurement_method '\w and \f scans'
_diffrn_radiation_monochromator 'Double Bounce Multilayer Mirrors'
_diffrn_radiation_probe x-ray
_diffrn_radiation_type MoK\a
_diffrn_radiation_wavelength 0.71073
_diffrn_radiation_xray_symbol K-L~3~
_diffrn_reflns_av_R_equivalents 0.1023
_diffrn_reflns_av_unetI/netI 0.1109
_diffrn_reflns_Laue_measured_fraction_full 0.996
_diffrn_reflns_Laue_measured_fraction_max 0.996
_diffrn_reflns_limit_h_max 14
_diffrn_reflns_limit_h_min -16
_diffrn_reflns_limit_k_max 24
_diffrn_reflns_limit_k_min -22
_diffrn_reflns_limit_l_max 19
_diffrn_reflns_limit_l_min -13
_diffrn_reflns_number 24382
_diffrn_reflns_point_group_measured_fraction_full 0.996
_diffrn_reflns_point_group_measured_fraction_max 0.996
_diffrn_reflns_theta_full 25.031
_diffrn_reflns_theta_max 25.031
_diffrn_reflns_theta_min 1.766
_diffrn_source 'Micro Focus Rotating Anode'
_diffrn_source_type 'Bruker FR-591'
_diffrn_standards_number 0
_exptl_absorpt_coefficient_mu 0.193
_exptl_absorpt_correction_T_max 0.2590
_exptl_absorpt_correction_T_min 0.2152
_exptl_absorpt_correction_type multi-scan
_exptl_absorpt_process_details
;
SADABS-2016/2 (Bruker,2016/2) was used for absorption correction.
wR2(int) was 0.0649 before and 0.0580 after correction.
The Ratio of minimum to maximum transmission is 0.8309.
The \l/2 correction factor is Not present.
;
_exptl_crystal_colour 'light yellow'
_exptl_crystal_colour_modifier light
_exptl_crystal_colour_primary yellow
_exptl_crystal_density_diffrn 1.419
_exptl_crystal_description block
_exptl_crystal_F_000 2000
_exptl_crystal_size_max 0.32
_exptl_crystal_size_mid 0.25
_exptl_crystal_size_min 0.25
_refine_diff_density_max 0.350
_refine_diff_density_min -0.313
_refine_diff_density_rms 0.072
_refine_ls_extinction_method none
_refine_ls_goodness_of_fit_ref 0.983
_refine_ls_hydrogen_treatment constr
_refine_ls_matrix_type full
_refine_ls_number_parameters 603
_refine_ls_number_reflns 8073
_refine_ls_number_restraints 0
_refine_ls_restrained_S_all 0.983
_refine_ls_R_factor_all 0.1148
_refine_ls_R_factor_gt 0.0572
_refine_ls_shift/su_max 0.000
_refine_ls_shift/su_mean 0.000
_refine_ls_structure_factor_coef Fsqd
_refine_ls_weighting_details 'w=1/[\s^2^(Fo^2^)+(0.0652P)^2^] where P=(Fo^2^+2Fc^2^)/3'
_refine_ls_weighting_scheme calc
_refine_ls_wR_factor_gt 0.1234
_refine_ls_wR_factor_ref 0.1501
_reflns_Friedel_coverage 0.000
_reflns_number_gt 4749
_reflns_number_total 8073
_reflns_threshold_expression 'I > 2\s(I)'
_cod_data_source_file c7sc00300e2.cif
_cod_data_source_block gb_dr_ppcobcf_0m_sq
_cod_depositor_comments
;
The following automatic conversions were performed:

'_diffrn_radiation_probe' value 'X-ray' changed to 'x-ray' according
to
/home/data/users/saulius/crontab/automatic-downloads/rss-feeds/RSC/lib/dictionaries/cif_core.dic
dictionary named 'cif_core.dic' version 2.4.2 from 2011-04-26.

Automatic conversion script
Id: cif_fix_values 4973 2017-02-22 13:04:09Z antanas 

 Adding full bibliography for 1545527--1545532.cif.
;
_cod_database_code 1545528
_shelx_shelxl_version_number 2014/7
_shelx_space_group_comment
;
The symmetry employed for this shelxl refinement is uniquely defined
by the following loop, which should always be used as a source of
symmetry information in preference to the above space-group names.
They are only intended as comments.
;
_olex2_refinement_description
;
1. Fixed Uiso
 At 1.2 times of:
  All C(H) groups, All C(H,H) groups
 At 1.5 times of:
  All C(H,H,H) groups
2.a Ternary CH refined with riding coordinates:
 C10(H10), C25(H25), C13(H13), C22(H22)
2.b Secondary CH2 refined with riding coordinates:
 C3(H3A,H3B), C2(H2A,H2B)
2.c Aromatic/amide H refined with riding coordinates:
 C8(H8), C7(H7), C6(H6), C20(H20), C19(H19), C18(H18)
2.d Idealised Me refined as rotating group:
 C26(H26A,H26B,H26C), C14(H14A,H14B,H14C), C15(H15A,H15B,H15C), C11(H11A,H11B,
 H11C), C23(H23A,H23B,H23C), C24(H24A,H24B,H24C), C27(H27A,H27B,H27C), C12(H12A,
 H12B,H12C)
;
_olex2_submission_special_instructions 'No special instructions were received'

loop_
_space_group_symop_operation_xyz
'x, y, z'
'-x+1/2, y+1/2, -z+1/2'
'-x, -y, -z'
'x-1/2, -y-1/2, z-1/2'

loop_
_atom_site_label
_atom_site_type_symbol
_atom_site_fract_x
_atom_site_fract_y
_atom_site_fract_z
_atom_site_U_iso_or_equiv
_atom_site_adp_type
_atom_site_occupancy
_atom_site_site_symmetry_order
_atom_site_calc_flag
_atom_site_refinement_flags_posn
P1 P 0.32979(7) 0.25439(5) 0.12549(6) 0.0165(2) Uani 1 1 d .
P2 P 0.27120(7) 0.19872(5) 0.02119(7) 0.0218(3) Uani 1 1 d .
F1 F 0.27335(18) -0.02872(13) -0.13453(18) 0.0491(8) Uani 1 1 d .
F2 F 0.34204(15) 0.17448(12) -0.23663(14) 0.0315(6) Uani 1 1 d .
F3 F 0.25098(19) 0.06236(14) -0.25962(17) 0.0524(8) Uani 1 1 d .
F4 F 0.38968(16) -0.00348(12) 0.01529(16) 0.0360(6) Uani 1 1 d .
F5 F 0.48422(15) 0.10827(11) 0.03903(13) 0.0251(5) Uani 1 1 d .
F6 F 0.56992(16) 0.22333(12) -0.23093(14) 0.0328(6) Uani 1 1 d .
F7 F 0.54273(16) 0.31534(13) -0.34698(14) 0.0357(6) Uani 1 1 d .
F8 F 0.41939(17) 0.41484(13) -0.33359(16) 0.0400(7) Uani 1 1 d .
F9 F 0.32215(16) 0.41814(12) -0.20033(15) 0.0334(6) Uani 1 1 d .
F10 F 0.33997(15) 0.32412(12) -0.08789(14) 0.0283(6) Uani 1 1 d .
F11 F 0.58473(14) 0.09848(11) -0.13733(14) 0.0253(5) Uani 1 1 d .
F12 F 0.76982(15) 0.07199(12) -0.09510(15) 0.0318(6) Uani 1 1 d .
F13 F 0.89133(15) 0.15643(13) -0.00026(16) 0.0391(7) Uani 1 1 d .
F14 F 0.81944(15) 0.26890(13) 0.05279(17) 0.0415(7) Uani 1 1 d .
F15 F 0.63391(15) 0.29616(12) 0.01180(15) 0.0319(6) Uani 1 1 d .
O1 O 0.46235(16) 0.24257(12) 0.00798(15) 0.0166(6) Uani 1 1 d .
N1 N 0.3696(2) 0.23092(16) 0.22282(19) 0.0192(7) Uani 1 1 d .
N2 N 0.2924(2) 0.32523(16) 0.15220(19) 0.0186(7) Uani 1 1 d .
C31 C 0.3199(3) 0.0280(2) -0.1233(3) 0.0294(10) Uani 1 1 d .
C32 C 0.3088(3) 0.0741(2) -0.1852(3) 0.0341(11) Uani 1 1 d .
C33 C 0.3565(3) 0.1323(2) -0.1718(3) 0.0242(10) Uani 1 1 d .
C28 C 0.4176(2) 0.14756(19) -0.0971(2) 0.0170(9) Uani 1 1 d .
B1 B 0.4808(3) 0.2127(2) -0.0775(3) 0.0184(10) Uani 1 1 d .
C1 C 0.3850(3) 0.23479(18) 0.0401(2) 0.0177(9) Uani 1 1 d .
C4 C 0.4171(3) 0.16941(19) 0.2451(2) 0.0202(9) Uani 1 1 d .
C9 C 0.3633(3) 0.1165(2) 0.2648(3) 0.0251(10) Uani 1 1 d .
C10 C 0.2544(3) 0.1197(2) 0.2612(3) 0.0281(10) Uani 1 1 d .
H10 H 0.2314 0.1619 0.2346 0.034 Uiso 1 1 calc R
C26 C 0.0151(3) 0.3790(2) 0.1209(3) 0.0334(11) Uani 1 1 d .
H26A H -0.0156 0.4122 0.0818 0.050 Uiso 1 1 calc GR
H26B H 0.0480 0.3996 0.1730 0.050 Uiso 1 1 calc GR
H26C H -0.0340 0.3492 0.1348 0.050 Uiso 1 1 calc GR
C25 C 0.0887(3) 0.3415(2) 0.0788(3) 0.0239(9) Uani 1 1 d .
H25 H 0.1193 0.3083 0.1203 0.029 Uiso 1 1 calc R
C17 C 0.1677(3) 0.38613(19) 0.0587(2) 0.0203(9) Uani 1 1 d .
C16 C 0.2650(3) 0.37780(18) 0.0939(2) 0.0168(8) Uani 1 1 d .
C30 C 0.3782(3) 0.0410(2) -0.0474(3) 0.0249(10) Uani 1 1 d .
C29 C 0.4253(3) 0.0991(2) -0.0364(2) 0.0214(9) Uani 1 1 d .
C34 C 0.4596(3) 0.2696(2) -0.1498(2) 0.0196(9) Uani 1 1 d .
C35 C 0.5076(3) 0.2712(2) -0.2200(2) 0.0209(9) Uani 1 1 d .
C36 C 0.4943(3) 0.3180(2) -0.2813(2) 0.0248(10) Uani 1 1 d .
C37 C 0.4328(3) 0.3685(2) -0.2749(3) 0.0261(10) Uani 1 1 d .
C38 C 0.3839(3) 0.3697(2) -0.2072(3) 0.0230(9) Uani 1 1 d .
C39 C 0.3964(3) 0.3208(2) -0.1488(2) 0.0196(9) Uani 1 1 d .
C40 C 0.5975(3) 0.19697(19) -0.0588(2) 0.0172(8) Uani 1 1 d .
C45 C 0.6386(3) 0.1413(2) -0.0863(2) 0.0185(9) Uani 1 1 d .
C44 C 0.7349(3) 0.1265(2) -0.0665(2) 0.0211(9) Uani 1 1 d .
C43 C 0.7960(3) 0.1692(2) -0.0190(3) 0.0254(10) Uani 1 1 d .
C42 C 0.7602(3) 0.2260(2) 0.0069(3) 0.0258(10) Uani 1 1 d .
C41 C 0.6634(3) 0.2391(2) -0.0144(2) 0.0229(9) Uani 1 1 d .
C3 C 0.3350(3) 0.2721(2) 0.2863(3) 0.0327(11) Uani 1 1 d .
H3A H 0.3858 0.2774 0.3367 0.039 Uiso 1 1 calc R
H3B H 0.2776 0.2526 0.3046 0.039 Uiso 1 1 calc R
C2 C 0.3099(3) 0.3369(2) 0.2441(2) 0.0249(10) Uani 1 1 d .
H2A H 0.2516 0.3551 0.2624 0.030 Uiso 1 1 calc R
H2B H 0.3636 0.3678 0.2594 0.030 Uiso 1 1 calc R
C8 C 0.4122(3) 0.0594(2) 0.2881(3) 0.0319(11) Uani 1 1 d .
H8 H 0.3778 0.0228 0.3030 0.038 Uiso 1 1 calc R
C7 C 0.5097(3) 0.0553(2) 0.2900(3) 0.0346(11) Uani 1 1 d .
H7 H 0.5420 0.0158 0.3062 0.042 Uiso 1 1 calc R
C6 C 0.5617(3) 0.1077(2) 0.2686(3) 0.0300(10) Uani 1 1 d .
H6 H 0.6291 0.1034 0.2697 0.036 Uiso 1 1 calc R
C5 C 0.5171(3) 0.1663(2) 0.2457(2) 0.0216(9) Uani 1 1 d .
C13 C 0.5744(3) 0.2239(2) 0.2224(3) 0.0262(10) Uani 1 1 d .
H13 H 0.5322 0.2478 0.1761 0.031 Uiso 1 1 calc R
C14 C 0.6001(4) 0.2703(3) 0.2958(3) 0.0649(19) Uani 1 1 d .
H14A H 0.6462 0.2497 0.3406 0.097 Uiso 1 1 calc GR
H14B H 0.5418 0.2820 0.3183 0.097 Uiso 1 1 calc GR
H14C H 0.6291 0.3094 0.2761 0.097 Uiso 1 1 calc GR
C15 C 0.6647(3) 0.2048(3) 0.1884(3) 0.0397(12) Uani 1 1 d .
H15A H 0.6927 0.2431 0.1659 0.060 Uiso 1 1 calc GR
H15B H 0.6483 0.1728 0.1430 0.060 Uiso 1 1 calc GR
H15C H 0.7114 0.1860 0.2343 0.060 Uiso 1 1 calc GR
C11 C 0.2044(3) 0.0654(3) 0.2055(3) 0.0476(14) Uani 1 1 d .
H11A H 0.2230 0.0235 0.2321 0.071 Uiso 1 1 calc GR
H11B H 0.2238 0.0671 0.1495 0.071 Uiso 1 1 calc GR
H11C H 0.1345 0.0707 0.1994 0.071 Uiso 1 1 calc GR
C21 C 0.3366(3) 0.4203(2) 0.0760(2) 0.0208(9) Uani 1 1 d .
C20 C 0.3083(3) 0.4698(2) 0.0196(3) 0.0269(10) Uani 1 1 d .
H20 H 0.3556 0.4987 0.0055 0.032 Uiso 1 1 calc R
C19 C 0.2134(3) 0.4785(2) -0.0171(3) 0.0298(10) Uani 1 1 d .
H19 H 0.1963 0.5129 -0.0561 0.036 Uiso 1 1 calc R
C18 C 0.1436(3) 0.4374(2) 0.0028(3) 0.0276(10) Uani 1 1 d .
H18 H 0.0782 0.4440 -0.0220 0.033 Uiso 1 1 calc R
C22 C 0.4420(3) 0.4141(2) 0.1155(3) 0.0261(10) Uani 1 1 d .
H22 H 0.4488 0.3742 0.1513 0.031 Uiso 1 1 calc R
C23 C 0.4748(3) 0.4710(2) 0.1732(3) 0.0386(12) Uani 1 1 d .
H23A H 0.5425 0.4652 0.1987 0.058 Uiso 1 1 calc GR
H23B H 0.4352 0.4734 0.2182 0.058 Uiso 1 1 calc GR
H23C H 0.4677 0.5111 0.1401 0.058 Uiso 1 1 calc GR
C24 C 0.5068(3) 0.4065(2) 0.0498(3) 0.0323(11) Uani 1 1 d .
H24A H 0.4887 0.3673 0.0164 0.048 Uiso 1 1 calc GR
H24B H 0.5739 0.4029 0.0782 0.048 Uiso 1 1 calc GR
H24C H 0.4999 0.4442 0.0122 0.048 Uiso 1 1 calc GR
C27 C 0.0398(3) 0.3060(2) -0.0002(3) 0.0372(12) Uani 1 1 d .
H27A H 0.0076 0.3374 -0.0414 0.056 Uiso 1 1 calc GR
H27B H -0.0079 0.2757 0.0152 0.056 Uiso 1 1 calc GR
H27C H 0.0882 0.2822 -0.0254 0.056 Uiso 1 1 calc GR
C12 C 0.2288(3) 0.1178(3) 0.3498(3) 0.0452(13) Uani 1 1 d .
H12A H 0.1589 0.1216 0.3461 0.068 Uiso 1 1 calc GR
H12B H 0.2604 0.1538 0.3834 0.068 Uiso 1 1 calc GR
H12C H 0.2506 0.0768 0.3772 0.068 Uiso 1 1 calc GR

loop_
_atom_site_aniso_label
_atom_site_aniso_U_11
_atom_site_aniso_U_22
_atom_site_aniso_U_33
_atom_site_aniso_U_23
_atom_site_aniso_U_13
_atom_site_aniso_U_12
P1 0.0183(5) 0.0142(6) 0.0176(6) -0.0005(4) 0.0047(4) -0.0020(4)
P2 0.0201(5) 0.0221(6) 0.0233(6) -0.0056(5) 0.0042(4) -0.0047(5)
F1 0.0549(17) 0.0295(17) 0.061(2) -0.0099(14) 0.0028(14) -0.0238(14)
F2 0.0352(13) 0.0344(16) 0.0208(13) 0.0011(11) -0.0072(10) -0.0050(11)
F3 0.0601(17) 0.054(2) 0.0358(17) -0.0129(14) -0.0145(13) -0.0254(15)
F4 0.0436(14) 0.0184(14) 0.0459(17) 0.0069(12) 0.0067(12) -0.0043(11)
F5 0.0299(12) 0.0222(14) 0.0216(13) 0.0023(10) -0.0003(10) -0.0020(10)
F6 0.0442(14) 0.0333(16) 0.0234(14) 0.0051(11) 0.0130(11) 0.0164(12)
F7 0.0393(14) 0.0484(19) 0.0222(14) 0.0107(12) 0.0129(11) 0.0081(12)
F8 0.0463(15) 0.0380(17) 0.0378(16) 0.0225(13) 0.0131(12) 0.0116(13)
F9 0.0362(14) 0.0273(16) 0.0378(15) 0.0091(11) 0.0098(11) 0.0111(11)
F10 0.0250(12) 0.0342(16) 0.0278(14) 0.0071(11) 0.0105(10) 0.0102(11)
F11 0.0270(12) 0.0228(14) 0.0265(13) -0.0066(10) 0.0055(10) -0.0001(10)
F12 0.0311(13) 0.0270(15) 0.0391(15) 0.0023(11) 0.0114(11) 0.0129(11)
F13 0.0182(13) 0.0485(19) 0.0498(17) 0.0029(13) 0.0029(11) 0.0046(11)
F14 0.0208(13) 0.0482(19) 0.0552(18) -0.0183(14) 0.0050(11) -0.0087(12)
F15 0.0233(12) 0.0263(15) 0.0479(16) -0.0146(12) 0.0115(11) -0.0048(10)
O1 0.0177(13) 0.0177(16) 0.0149(14) -0.0017(11) 0.0044(11) 0.0001(11)
N1 0.0258(17) 0.0173(19) 0.0159(18) -0.0024(13) 0.0074(13) -0.0007(14)
N2 0.0263(18) 0.0147(19) 0.0159(18) -0.0018(13) 0.0065(14) -0.0016(14)
C31 0.029(2) 0.020(3) 0.039(3) -0.010(2) 0.005(2) -0.010(2)
C32 0.030(2) 0.039(3) 0.031(3) -0.011(2) -0.002(2) -0.008(2)
C33 0.023(2) 0.025(3) 0.024(2) 0.0033(19) 0.0051(18) 0.0040(19)
C28 0.0153(19) 0.016(2) 0.020(2) -0.0042(16) 0.0050(16) 0.0010(16)
B1 0.021(2) 0.017(3) 0.019(2) -0.0001(18) 0.0073(18) 0.0006(19)
C1 0.022(2) 0.013(2) 0.018(2) -0.0001(15) 0.0023(16) -0.0008(16)
C4 0.026(2) 0.016(2) 0.018(2) -0.0009(16) 0.0003(16) 0.0006(17)
C9 0.023(2) 0.024(3) 0.028(2) 0.0020(18) 0.0023(18) -0.0019(18)
C10 0.024(2) 0.024(3) 0.037(3) 0.0052(19) 0.0069(19) -0.0036(18)
C26 0.032(2) 0.032(3) 0.038(3) 0.000(2) 0.011(2) -0.002(2)
C25 0.019(2) 0.025(3) 0.028(2) -0.0015(18) 0.0035(17) -0.0028(18)
C17 0.024(2) 0.021(2) 0.017(2) -0.0038(17) 0.0053(17) -0.0013(17)
C16 0.025(2) 0.011(2) 0.016(2) -0.0012(15) 0.0064(16) 0.0016(16)
C30 0.023(2) 0.022(3) 0.031(3) 0.0062(19) 0.0097(19) 0.0034(18)
C29 0.019(2) 0.021(2) 0.024(2) -0.0037(18) 0.0042(17) -0.0026(17)
C34 0.018(2) 0.021(2) 0.019(2) -0.0022(17) 0.0004(16) -0.0056(17)
C35 0.024(2) 0.021(2) 0.018(2) -0.0023(17) 0.0027(17) 0.0061(18)
C36 0.024(2) 0.038(3) 0.014(2) 0.0029(18) 0.0071(17) -0.0015(19)
C37 0.027(2) 0.026(3) 0.024(2) 0.0127(19) 0.0010(18) 0.0013(19)
C38 0.022(2) 0.018(2) 0.027(2) 0.0034(18) 0.0014(18) 0.0033(18)
C39 0.016(2) 0.022(2) 0.021(2) -0.0048(17) 0.0046(16) -0.0017(17)
C40 0.022(2) 0.018(2) 0.012(2) 0.0023(16) 0.0046(16) 0.0018(17)
C45 0.022(2) 0.020(2) 0.014(2) 0.0036(16) 0.0038(16) -0.0004(17)
C44 0.026(2) 0.022(2) 0.017(2) 0.0033(17) 0.0091(17) 0.0027(18)
C43 0.016(2) 0.034(3) 0.027(2) 0.007(2) 0.0071(17) 0.0057(19)
C42 0.015(2) 0.035(3) 0.027(2) -0.003(2) 0.0027(17) -0.0071(19)
C41 0.023(2) 0.025(3) 0.023(2) -0.0051(18) 0.0075(17) 0.0001(18)
C3 0.050(3) 0.025(3) 0.024(3) -0.0017(19) 0.009(2) 0.003(2)
C2 0.036(2) 0.021(2) 0.020(2) -0.0026(17) 0.0090(18) -0.0007(19)
C8 0.036(3) 0.026(3) 0.033(3) 0.010(2) 0.004(2) -0.003(2)
C7 0.034(3) 0.027(3) 0.040(3) 0.009(2) -0.003(2) 0.008(2)
C6 0.024(2) 0.037(3) 0.028(3) 0.005(2) 0.0004(18) 0.004(2)
C5 0.024(2) 0.029(3) 0.010(2) 0.0001(17) -0.0024(16) 0.0003(18)
C13 0.025(2) 0.031(3) 0.022(2) 0.0019(19) 0.0017(17) -0.0077(19)
C14 0.082(4) 0.065(4) 0.057(4) -0.036(3) 0.038(3) -0.051(3)
C15 0.031(3) 0.054(4) 0.035(3) 0.004(2) 0.008(2) -0.005(2)
C11 0.032(3) 0.042(3) 0.067(4) -0.003(3) 0.005(2) -0.011(2)
C21 0.019(2) 0.023(3) 0.022(2) 0.0020(17) 0.0071(16) 0.0013(17)
C20 0.024(2) 0.026(3) 0.033(3) 0.0040(19) 0.0080(19) -0.0036(19)
C19 0.034(3) 0.025(3) 0.031(3) 0.0124(19) 0.006(2) 0.005(2)
C18 0.021(2) 0.029(3) 0.032(3) 0.000(2) 0.0023(18) 0.0029(19)
C22 0.018(2) 0.022(3) 0.040(3) 0.0071(19) 0.0091(18) -0.0025(18)
C23 0.028(2) 0.050(4) 0.037(3) -0.009(2) 0.002(2) 0.006(2)
C24 0.026(2) 0.020(3) 0.052(3) -0.001(2) 0.011(2) -0.0009(19)
C27 0.030(2) 0.042(3) 0.040(3) -0.010(2) 0.008(2) -0.013(2)
C12 0.038(3) 0.048(4) 0.054(3) 0.020(3) 0.022(2) 0.002(2)

loop_
_atom_type_symbol
_atom_type_description
_atom_type_scat_dispersion_real
_atom_type_scat_dispersion_imag
_atom_type_scat_source
C C 0.0033 0.0016 'International Tables Vol C Tables 4.2.6.8 and 6.1.1.4'
H H 0.0000 0.0000 'International Tables Vol C Tables 4.2.6.8 and 6.1.1.4'
B B 0.0013 0.0007 'International Tables Vol C Tables 4.2.6.8 and 6.1.1.4'
F F 0.0171 0.0103 'International Tables Vol C Tables 4.2.6.8 and 6.1.1.4'
N N 0.0061 0.0033 'International Tables Vol C Tables 4.2.6.8 and 6.1.1.4'
O O 0.0106 0.0060 'International Tables Vol C Tables 4.2.6.8 and 6.1.1.4'
P P 0.1023 0.0942 'International Tables Vol C Tables 4.2.6.8 and 6.1.1.4'

loop_
_geom_angle_atom_site_label_1
_geom_angle_atom_site_label_2
_geom_angle_atom_site_label_3
_geom_angle
N1 P1 P2 128.67(13)
N1 P1 N2 95.27(16)
N1 P1 C1 123.60(17)
N2 P1 P2 127.02(12)
N2 P1 C1 128.49(17)
C1 P1 P2 53.67(13)
C1 P2 P1 52.78(12)
C1 O1 B1 125.0(3)
C4 N1 P1 124.3(2)
C4 N1 C3 122.0(3)
C3 N1 P1 112.6(3)
C16 N2 P1 124.7(2)
C16 N2 C2 120.3(3)
C2 N2 P1 113.6(3)
F1 C31 C32 121.3(4)
F1 C31 C30 119.8(4)
C32 C31 C30 118.8(4)
F3 C32 C31 119.6(4)
F3 C32 C33 120.2(4)
C31 C32 C33 120.3(4)
F2 C33 C32 116.1(4)
F2 C33 C28 120.6(4)
C32 C33 C28 123.3(4)
C33 C28 B1 126.8(4)
C33 C28 C29 113.8(4)
C29 C28 B1 119.4(3)
O1 B1 C28 109.5(3)
O1 B1 C34 107.2(3)
O1 B1 C40 103.0(3)
C28 B1 C34 115.6(3)
C28 B1 C40 111.7(3)
C34 B1 C40 109.1(3)
P1 C1 P2 73.55(15)
O1 C1 P1 143.7(3)
O1 C1 P2 142.7(3)
C9 C4 N1 119.7(3)
C9 C4 C5 122.8(4)
C5 C4 N1 117.5(3)
C4 C9 C10 122.4(4)
C8 C9 C4 117.6(4)
C8 C9 C10 120.0(4)
C9 C10 H10 108.0
C9 C10 C11 110.6(4)
C11 C10 H10 108.0
C12 C10 C9 110.8(4)
C12 C10 H10 108.0
C12 C10 C11 111.4(4)
H26A C26 H26B 109.5
H26A C26 H26C 109.5
H26B C26 H26C 109.5
C25 C26 H26A 109.5
C25 C26 H26B 109.5
C25 C26 H26C 109.5
C26 C25 H25 107.8
C17 C25 C26 110.8(3)
C17 C25 H25 107.8
C17 C25 C27 111.3(3)
C27 C25 C26 111.2(3)
C27 C25 H25 107.8
C16 C17 C25 122.7(3)
C18 C17 C25 119.3(3)
C18 C17 C16 118.0(4)
C17 C16 N2 119.4(3)
C17 C16 C21 121.9(3)
C21 C16 N2 118.7(3)
F4 C30 C31 120.1(4)
F4 C30 C29 120.5(4)
C29 C30 C31 119.4(4)
F5 C29 C28 119.0(3)
F5 C29 C30 116.6(4)
C30 C29 C28 124.4(4)
C35 C34 B1 121.7(3)
C39 C34 B1 125.6(3)
C39 C34 C35 112.7(4)
F6 C35 C34 119.6(3)
F6 C35 C36 116.1(3)
C36 C35 C34 124.3(4)
F7 C36 C35 120.2(4)
F7 C36 C37 119.9(4)
C35 C36 C37 119.9(3)
F8 C37 C36 120.8(4)
F8 C37 C38 120.6(4)
C36 C37 C38 118.5(4)
F9 C38 C37 119.6(4)
F9 C38 C39 120.5(3)
C39 C38 C37 119.9(4)
F10 C39 C34 120.0(3)
F10 C39 C38 115.3(3)
C38 C39 C34 124.6(4)
C45 C40 B1 124.0(3)
C41 C40 B1 122.1(3)
C41 C40 C45 113.9(3)
F11 C45 C40 120.8(3)
F11 C45 C44 115.2(3)
C44 C45 C40 123.9(4)
F12 C44 C45 120.9(4)
F12 C44 C43 119.9(3)
C43 C44 C45 119.2(4)
F13 C43 C44 120.4(4)
F13 C43 C42 120.2(4)
C42 C43 C44 119.5(4)
F14 C42 C43 120.2(3)
F14 C42 C41 120.3(4)
C43 C42 C41 119.5(4)
F15 C41 C40 120.0(3)
F15 C41 C42 116.2(4)
C42 C41 C40 123.8(4)
N1 C3 H3A 110.4
N1 C3 H3B 110.4
N1 C3 C2 106.6(3)
H3A C3 H3B 108.6
C2 C3 H3A 110.4
C2 C3 H3B 110.4
N2 C2 C3 106.8(3)
N2 C2 H2A 110.4
N2 C2 H2B 110.4
C3 C2 H2A 110.4
C3 C2 H2B 110.4
H2A C2 H2B 108.6
C9 C8 H8 119.7
C7 C8 C9 120.7(4)
C7 C8 H8 119.7
C8 C7 H7 119.5
C8 C7 C6 121.1(4)
C6 C7 H7 119.5
C7 C6 H6 119.5
C7 C6 C5 121.0(4)
C5 C6 H6 119.5
C4 C5 C13 122.3(4)
C6 C5 C4 116.8(4)
C6 C5 C13 120.9(4)
C5 C13 H13 107.2
C14 C13 C5 112.1(3)
C14 C13 H13 107.2
C14 C13 C15 109.7(4)
C15 C13 C5 113.3(4)
C15 C13 H13 107.2
C13 C14 H14A 109.5
C13 C14 H14B 109.5
C13 C14 H14C 109.5
H14A C14 H14B 109.5
H14A C14 H14C 109.5
H14B C14 H14C 109.5
C13 C15 H15A 109.5
C13 C15 H15B 109.5
C13 C15 H15C 109.5
H15A C15 H15B 109.5
H15A C15 H15C 109.5
H15B C15 H15C 109.5
C10 C11 H11A 109.5
C10 C11 H11B 109.5
C10 C11 H11C 109.5
H11A C11 H11B 109.5
H11A C11 H11C 109.5
H11B C11 H11C 109.5
C16 C21 C22 123.2(3)
C20 C21 C16 117.3(3)
C20 C21 C22 119.4(3)
C21 C20 H20 119.0
C21 C20 C19 122.1(4)
C19 C20 H20 119.0
C20 C19 H19 120.0
C18 C19 C20 119.9(4)
C18 C19 H19 120.0
C17 C18 H18 119.6
C19 C18 C17 120.8(4)
C19 C18 H18 119.6
C21 C22 H22 107.5
C21 C22 C23 111.3(3)
C23 C22 H22 107.5
C24 C22 C21 112.5(3)
C24 C22 H22 107.5
C24 C22 C23 110.2(3)
C22 C23 H23A 109.5
C22 C23 H23B 109.5
C22 C23 H23C 109.5
H23A C23 H23B 109.5
H23A C23 H23C 109.5
H23B C23 H23C 109.5
C22 C24 H24A 109.5
C22 C24 H24B 109.5
C22 C24 H24C 109.5
H24A C24 H24B 109.5
H24A C24 H24C 109.5
H24B C24 H24C 109.5
C25 C27 H27A 109.5
C25 C27 H27B 109.5
C25 C27 H27C 109.5
H27A C27 H27B 109.5
H27A C27 H27C 109.5
H27B C27 H27C 109.5
C10 C12 H12A 109.5
C10 C12 H12B 109.5
C10 C12 H12C 109.5
H12A C12 H12B 109.5
H12A C12 H12C 109.5
H12B C12 H12C 109.5

loop_
_geom_bond_atom_site_label_1
_geom_bond_atom_site_label_2
_geom_bond_distance
P1 P2 2.0804(14)
P1 N1 1.637(3)
P1 N2 1.638(3)
P1 C1 1.727(4)
P2 C1 1.748(4)
F1 C31 1.341(5)
F2 C33 1.344(5)
F3 C32 1.347(5)
F4 C30 1.350(5)
F5 C29 1.358(4)
F6 C35 1.354(4)
F7 C36 1.344(4)
F8 C37 1.333(4)
F9 C38 1.343(4)
F10 C39 1.357(4)
F11 C45 1.349(4)
F12 C44 1.340(4)
F13 C43 1.353(4)
F14 C42 1.348(5)
F15 C41 1.341(5)
O1 B1 1.560(5)
O1 C1 1.289(4)
N1 C4 1.454(5)
N1 C3 1.468(5)
N2 C16 1.442(5)
N2 C2 1.467(5)
C31 C32 1.365(6)
C31 C30 1.374(6)
C32 C33 1.378(6)
C33 C28 1.387(5)
C28 B1 1.617(6)
C28 C29 1.387(6)
B1 C34 1.640(6)
B1 C40 1.653(6)
C4 C9 1.398(5)
C4 C5 1.408(5)
C9 C10 1.525(5)
C9 C8 1.385(6)
C10 H10 1.0000
C10 C11 1.531(6)
C10 C12 1.520(6)
C26 H26A 0.9800
C26 H26B 0.9800
C26 H26C 0.9800
C26 C25 1.537(6)
C25 H25 1.0000
C25 C17 1.522(5)
C25 C27 1.523(6)
C17 C16 1.402(5)
C17 C18 1.392(6)
C16 C21 1.404(5)
C30 C29 1.369(6)
C34 C35 1.402(5)
C34 C39 1.386(5)
C35 C36 1.368(6)
C36 C37 1.372(6)
C37 C38 1.375(5)
C38 C39 1.368(6)
C40 C45 1.391(5)
C40 C41 1.381(5)
C45 C44 1.375(5)
C44 C43 1.371(6)
C43 C42 1.370(6)
C42 C41 1.375(5)
C3 H3A 0.9900
C3 H3B 0.9900
C3 C2 1.516(6)
C2 H2A 0.9900
C2 H2B 0.9900
C8 H8 0.9500
C8 C7 1.371(6)
C7 H7 0.9500
C7 C6 1.382(6)
C6 H6 0.9500
C6 C5 1.387(6)
C5 C13 1.519(6)
C13 H13 1.0000
C13 C14 1.513(6)
C13 C15 1.515(6)
C14 H14A 0.9800
C14 H14B 0.9800
C14 H14C 0.9800
C15 H15A 0.9800
C15 H15B 0.9800
C15 H15C 0.9800
C11 H11A 0.9800
C11 H11B 0.9800
C11 H11C 0.9800
C21 C20 1.378(6)
C21 C22 1.519(5)
C20 H20 0.9500
C20 C19 1.379(5)
C19 H19 0.9500
C19 C18 1.378(6)
C18 H18 0.9500
C22 H22 1.0000
C22 C23 1.520(6)
C22 C24 1.509(5)
C23 H23A 0.9800
C23 H23B 0.9800
C23 H23C 0.9800
C24 H24A 0.9800
C24 H24B 0.9800
C24 H24C 0.9800
C27 H27A 0.9800
C27 H27B 0.9800
C27 H27C 0.9800
C12 H12A 0.9800
C12 H12B 0.9800
C12 H12C 0.9800

loop_
_geom_torsion_atom_site_label_1
_geom_torsion_atom_site_label_2
_geom_torsion_atom_site_label_3
_geom_torsion_atom_site_label_4
_geom_torsion
P1 P2 C1 O1 -178.9(6)
P1 N1 C4 C9 -94.4(4)
P1 N1 C4 C5 85.7(4)
P1 N1 C3 C2 -23.3(4)
P1 N2 C16 C17 94.9(4)
P1 N2 C16 C21 -86.9(4)
P1 N2 C2 C3 -14.0(4)
P2 P1 N1 C4 34.0(3)
P2 P1 N1 C3 -134.1(2)
P2 P1 N2 C16 -44.1(3)
P2 P1 N2 C2 149.4(2)
P2 P1 C1 O1 178.9(6)
F1 C31 C32 F3 -0.8(7)
F1 C31 C32 C33 179.2(4)
F1 C31 C30 F4 0.8(6)
F1 C31 C30 C29 -179.9(4)
F2 C33 C28 B1 -2.3(6)
F2 C33 C28 C29 -179.7(3)
F3 C32 C33 F2 -0.6(6)
F3 C32 C33 C28 -179.5(4)
F4 C30 C29 F5 1.2(5)
F4 C30 C29 C28 -179.8(3)
F6 C35 C36 F7 -1.0(6)
F6 C35 C36 C37 -179.6(3)
F7 C36 C37 F8 0.8(6)
F7 C36 C37 C38 179.7(4)
F8 C37 C38 F9 -0.1(6)
F8 C37 C38 C39 178.1(4)
F9 C38 C39 F10 2.6(5)
F9 C38 C39 C34 -178.7(3)
F11 C45 C44 F12 -1.8(5)
F11 C45 C44 C43 176.2(3)
F12 C44 C43 F13 -0.6(6)
F12 C44 C43 C42 177.2(3)
F13 C43 C42 F14 -1.5(6)
F13 C43 C42 C41 178.5(3)
F14 C42 C41 F15 1.1(6)
F14 C42 C41 C40 -177.8(4)
O1 B1 C34 C35 150.5(3)
O1 B1 C34 C39 -28.1(5)
O1 B1 C40 C45 139.7(3)
O1 B1 C40 C41 -40.8(5)
N1 P1 N2 C16 167.1(3)
N1 P1 N2 C2 0.6(3)
N1 P1 C1 P2 116.26(18)
N1 P1 C1 O1 -64.8(5)
N1 C4 C9 C10 2.1(6)
N1 C4 C9 C8 -178.1(4)
N1 C4 C5 C6 178.8(3)
N1 C4 C5 C13 -1.3(5)
N1 C3 C2 N2 22.4(4)
N2 P1 N1 C4 -178.0(3)
N2 P1 N1 C3 13.9(3)
N2 P1 C1 P2 -111.72(19)
N2 P1 C1 O1 67.2(5)
N2 C16 C21 C20 179.5(4)
N2 C16 C21 C22 -0.4(6)
C31 C32 C33 F2 179.3(4)
C31 C32 C33 C28 0.4(7)
C31 C30 C29 F5 -178.1(3)
C31 C30 C29 C28 0.9(6)
C32 C31 C30 F4 179.3(4)
C32 C31 C30 C29 -1.4(6)
C32 C33 C28 B1 176.5(4)
C32 C33 C28 C29 -0.9(6)
C33 C28 B1 O1 128.9(4)
C33 C28 B1 C34 7.8(5)
C33 C28 B1 C40 -117.7(4)
C33 C28 C29 F5 179.2(3)
C33 C28 C29 C30 0.2(6)
C28 B1 C34 C35 -87.1(4)
C28 B1 C34 C39 94.3(5)
C28 B1 C40 C45 22.3(5)
C28 B1 C40 C41 -158.2(4)
B1 O1 C1 P1 179.7(4)
B1 O1 C1 P2 -2.0(7)
B1 C28 C29 F5 1.6(5)
B1 C28 C29 C30 -177.4(4)
B1 C34 C35 F6 3.0(5)
B1 C34 C35 C36 -178.8(4)
B1 C34 C39 F10 -5.3(6)
B1 C34 C39 C38 176.1(4)
B1 C40 C45 F11 5.9(5)
B1 C40 C45 C44 -176.0(4)
B1 C40 C41 F15 -3.0(6)
B1 C40 C41 C42 175.9(4)
C1 P1 N1 C4 -33.7(4)
C1 P1 N1 C3 158.2(3)
C1 P1 N2 C16 25.5(4)
C1 P1 N2 C2 -141.0(3)
C1 O1 B1 C28 -26.3(5)
C1 O1 B1 C34 99.8(4)
C1 O1 B1 C40 -145.2(3)
C4 N1 C3 C2 168.2(3)
C4 C9 C10 C11 126.6(4)
C4 C9 C10 C12 -109.4(5)
C4 C9 C8 C7 -1.2(6)
C4 C5 C13 C14 81.6(5)
C4 C5 C13 C15 -153.6(4)
C9 C4 C5 C6 -1.1(6)
C9 C4 C5 C13 178.7(4)
C9 C8 C7 C6 -0.1(7)
C10 C9 C8 C7 178.6(4)
C26 C25 C17 C16 118.8(4)
C26 C25 C17 C18 -61.6(5)
C25 C17 C16 N2 -0.5(5)
C25 C17 C16 C21 -178.6(4)
C25 C17 C18 C19 -179.7(4)
C17 C16 C21 C20 -2.4(6)
C17 C16 C21 C22 177.8(4)
C16 N2 C2 C3 178.9(3)
C16 C17 C18 C19 -0.1(6)
C16 C21 C20 C19 1.2(6)
C16 C21 C22 C23 -114.2(4)
C16 C21 C22 C24 121.6(4)
C30 C31 C32 F3 -179.3(4)
C30 C31 C32 C33 0.8(7)
C29 C28 B1 O1 -53.8(4)
C29 C28 B1 C34 -175.0(3)
C29 C28 B1 C40 59.6(5)
C34 B1 C40 C45 -106.7(4)
C34 B1 C40 C41 72.8(5)
C34 C35 C36 F7 -179.3(3)
C34 C35 C36 C37 2.1(6)
C35 C34 C39 F10 176.0(3)
C35 C34 C39 C38 -2.6(6)
C35 C36 C37 F8 179.4(4)
C35 C36 C37 C38 -1.7(6)
C36 C37 C38 F9 -178.9(4)
C36 C37 C38 C39 -0.7(6)
C37 C38 C39 F10 -175.6(3)
C37 C38 C39 C34 3.1(6)
C39 C34 C35 F6 -178.2(3)
C39 C34 C35 C36 0.0(6)
C40 B1 C34 C35 39.7(5)
C40 B1 C34 C39 -138.9(4)
C40 C45 C44 F12 -179.9(3)
C40 C45 C44 C43 -2.0(6)
C45 C40 C41 F15 176.5(3)
C45 C40 C41 C42 -4.5(6)
C45 C44 C43 F13 -178.6(3)
C45 C44 C43 C42 -0.7(6)
C44 C43 C42 F14 -179.3(4)
C44 C43 C42 C41 0.6(6)
C43 C42 C41 F15 -178.8(4)
C43 C42 C41 C40 2.2(6)
C41 C40 C45 F11 -173.6(3)
C41 C40 C45 C44 4.4(5)
C3 N1 C4 C9 72.7(5)
C3 N1 C4 C5 -107.2(4)
C2 N2 C16 C17 -99.5(4)
C2 N2 C16 C21 78.7(4)
C8 C9 C10 C11 -53.2(5)
C8 C9 C10 C12 70.8(5)
C8 C7 C6 C5 0.8(7)
C7 C6 C5 C4 -0.2(6)
C7 C6 C5 C13 179.9(4)
C6 C5 C13 C14 -98.5(5)
C6 C5 C13 C15 26.2(5)
C5 C4 C9 C10 -178.0(4)
C5 C4 C9 C8 1.9(6)
C21 C20 C19 C18 0.4(7)
C20 C21 C22 C23 66.0(5)
C20 C21 C22 C24 -58.3(5)
C20 C19 C18 C17 -1.0(7)
C18 C17 C16 N2 179.9(3)
C18 C17 C16 C21 1.8(6)
C22 C21 C20 C19 -178.9(4)
C27 C25 C17 C16 -116.9(4)
C27 C25 C17 C18 62.7(5)
